data_7225991
loop_
_publ_author_name
'Ochoa, Mar\'ia Eugenia'
'Aguilar-Granda, Andr\'es'
'Ramirez-Montes, Pedro I.'
'Barba, Victor'
'L\'opez, Yliana'
'Santillan, Rosa'
'Farf\'an, Norberto'

_publ_section_title
;
 Designed synthesis of &#x201C;L&#x201D; shaped 17-halo-aryl-ethynyl
 steroids
;
_journal_issue 36
_journal_name_full CrystEngComm
_journal_page_first 6830
_journal_paper_doi 10.1039/C6CE01056C
_journal_volume 18
_journal_year 2016
_chemical_absolute_configuration rm
_chemical_compound_source 'synthesis as described'
_chemical_formula_moiety 'C27 H30 Br1 F1 O2'
_chemical_formula_sum 'C27 H30 Br Ca0 F O2'
_chemical_formula_weight 485.42
_space_group_IT_number 19
_symmetry_cell_setting orthorhombic
_symmetry_Int_Tables_number 19
_symmetry_space_group_name_Hall 'P 2ac 2ab'
_symmetry_space_group_name_H-M 'P 21 21 21'
_atom_sites_solution_hydrogens geom
_audit_conform_dict_location ftp://ftp.iucr.org/pub/cif_core.dic
_audit_conform_dict_name cif_core.dic
_audit_conform_dict_version 2.4.3
_audit_creation_date 2016-02-19T10:36:38-00:00
_audit_creation_method 'WinGX routine CIF_UPDATE'
_audit_update_record
;
2016-03-10 deposited with the CCDC.
2016-07-13 downloaded from the CCDC.
;
_cell_angle_alpha 90
_cell_angle_beta 90
_cell_angle_gamma 90
_cell_formula_units_Z 4
_cell_length_a 6.396
_cell_length_b 16.289
_cell_length_c 22.678
_cell_measurement_reflns_used 12980
_cell_measurement_temperature 293(2)
_cell_measurement_theta_max 27.48
_cell_measurement_theta_min 0.78
_cell_measurement_wavelength 0.71073
_cell_volume 2362.695
_computing_cell_refinement 'HKL Scalepack (Otwinowski & Minor 1997)'
_computing_data_collection 'Collect (Bruker AXS BV, 1997-2004)'
_computing_data_reduction 'HKL Denzo and Scalepack (Otwinowski & Minor 1997)'
_computing_molecular_graphics 'Ortep-3 for Windows (Farrugia, 1997)'
_computing_publication_material 'WinGX publication routines (Farrugia, 1999)'
_computing_structure_refinement 'SHELXL-2014/7 (Sheldrick, 2014)'
_computing_structure_solution 'SIR2004 (Giacovazzo et al, 2004)'
_diffrn_ambient_temperature 293(2)
_diffrn_detector 'CCD plate'
_diffrn_detector_area_resol_mean 9
_diffrn_measured_fraction_theta_full 0.986
_diffrn_measured_fraction_theta_max 0.957
_diffrn_measurement_device '95mm CCD camera on \k-goniostat'
_diffrn_measurement_device_type KappaCCD
_diffrn_measurement_method 'CCD rotation images, thick slices'
_diffrn_orient_matrix_type 'by Bruker AXS Collect from scalepack cell'
_diffrn_orient_matrix_UB_11 -0.043513
_diffrn_orient_matrix_UB_12 -0.014418
_diffrn_orient_matrix_UB_13 0.041069
_diffrn_orient_matrix_UB_21 -0.047699
_diffrn_orient_matrix_UB_22 0.057772
_diffrn_orient_matrix_UB_23 0.006444
_diffrn_orient_matrix_UB_31 -0.142399
_diffrn_orient_matrix_UB_32 -0.014946
_diffrn_orient_matrix_UB_33 -0.014708
_diffrn_radiation_monochromator 'horizonally mounted graphite crystal'
_diffrn_radiation_probe x-ray
_diffrn_radiation_type MoK\a
_diffrn_radiation_wavelength 0.71073
_diffrn_reflns_av_R_equivalents 0.0554
_diffrn_reflns_av_unetI/netI 0.0515
_diffrn_reflns_Laue_measured_fraction_full 0.986
_diffrn_reflns_Laue_measured_fraction_max 0.957
_diffrn_reflns_limit_h_max 7
_diffrn_reflns_limit_h_min -8
_diffrn_reflns_limit_k_max 20
_diffrn_reflns_limit_k_min -21
_diffrn_reflns_limit_l_max 29
_diffrn_reflns_limit_l_min -28
_diffrn_reflns_number 20922
_diffrn_reflns_point_group_measured_fraction_full 0.988
_diffrn_reflns_point_group_measured_fraction_max 0.939
_diffrn_reflns_theta_full 25
_diffrn_reflns_theta_max 27.754
_diffrn_reflns_theta_min 3.677
_diffrn_source 'Enraf Nonius FR590'
_exptl_absorpt_coefficient_mu 1.768
_exptl_absorpt_correction_T_max 0.587
_exptl_absorpt_correction_T_min 0.537
_exptl_absorpt_correction_type multi-scan
_exptl_absorpt_process_details
;
        [c.f. r.h. blessing, acta cryst. (1995), a51, 33-38]
;
_exptl_crystal_colour colourless
_exptl_crystal_density_diffrn 1.365
_exptl_crystal_density_method 'not measured'
_exptl_crystal_description prism
_exptl_crystal_F_000 1008
_exptl_crystal_size_max 0.45
_exptl_crystal_size_mid 0.275
_exptl_crystal_size_min 0.225
_refine_diff_density_max 0.936
_refine_diff_density_min -0.822
_refine_diff_density_rms 0.07
_refine_ls_abs_structure_details
;
 Flack x determined using 1263 quotients [(I+)-(I-)]/[(I+)+(I-)]
 (Parsons, Flack and Wagner, Acta Cryst. B69 (2013) 249-259).
;
_refine_ls_abs_structure_Flack -0.003(5)
_refine_ls_extinction_method none
_refine_ls_goodness_of_fit_ref 1.03
_refine_ls_hydrogen_treatment constr
_refine_ls_matrix_type full
_refine_ls_number_constraints 0
_refine_ls_number_parameters 283
_refine_ls_number_reflns 5234
_refine_ls_number_restraints 1
_refine_ls_restrained_S_all 1.03
_refine_ls_R_factor_all 0.096
_refine_ls_R_factor_gt 0.0667
_refine_ls_shift/su_max 0
_refine_ls_shift/su_mean 0
_refine_ls_structure_factor_coef Fsqd
_refine_ls_weighting_details 'w=1/[\s^2^(Fo^2^)+(0.0987P)^2^+1.8408P] where P=(Fo^2^+2Fc^2^)/3'
_refine_ls_weighting_scheme calc
_refine_ls_wR_factor_gt 0.1679
_refine_ls_wR_factor_ref 0.1897
_reflns_Friedel_coverage 0.716
_reflns_Friedel_fraction_full 0.99
_reflns_Friedel_fraction_max 0.916
_reflns_number_gt 3844
_reflns_number_total 5234
_reflns_threshold_expression 'I > 2\s(I)'
_cod_data_source_file c6ce01056c2.cif
_cod_data_source_block san465
_cod_depositor_comments 'Adding full bibliography for 7225988--7225998.cif.'
_cod_original_cell_volume 2362.7
_cod_database_code 7225991
_shelx_estimated_absorpt_t_min 0.503
_shelx_estimated_absorpt_t_max 0.692

loop_
_symmetry_equiv_pos_as_xyz
'x, y, z'
'-x+1/2, -y, z+1/2'
'x+1/2, -y+1/2, -z'
'-x, y+1/2, -z+1/2'

loop_
_atom_site_label
_atom_site_type_symbol
_atom_site_fract_x
_atom_site_fract_y
_atom_site_fract_z
_atom_site_U_iso_or_equiv
_atom_site_adp_type
_atom_site_occupancy
_atom_site_site_symmetry_order
_atom_site_calc_flag
_atom_site_refinement_flags_posn
_atom_site_refinement_flags_adp
O2 O -0.5902(8) 0.5968(3) 0.94982(17) 0.0491(9) Uani 1 1 d . .
H2 H -0.5301 0.6106 0.9195 0.074 Uiso 1 1 calc R U
O1 O -0.1797(12) 0.3332(3) 1.3640(3) 0.088(2) Uani 1 1 d . .
C14 C -0.3806(8) 0.5928(3) 1.1001(2) 0.0360(11) Uani 1 1 d . .
H3 H -0.2611 0.5565 1.093 0.043 Uiso 1 1 calc R U
C13 C -0.5515(9) 0.5662(3) 1.0562(2) 0.0384(12) Uani 1 1 d . .
C12 C -0.5964(11) 0.4755(3) 1.0664(2) 0.0455(13) Uani 1 1 d . .
H5C H -0.4738 0.4435 1.0562 0.055 Uiso 1 1 calc R U
H5B H -0.7104 0.4582 1.041 0.055 Uiso 1 1 calc R U
C8 C -0.4395(9) 0.5817(3) 1.1650(2) 0.0409(12) Uani 1 1 d . .
H7 H -0.5666 0.6133 1.1732 0.049 Uiso 1 1 calc R U
C9 C -0.4860(9) 0.4899(3) 1.1741(2) 0.0388(11) Uani 1 1 d . .
H8 H -0.3574 0.4609 1.1632 0.047 Uiso 1 1 calc R U
C1A C -0.0343(10) 0.4078(4) 0.9440(3) 0.0459(14) Uani 1 1 d . .
C3A C 0.2885(11) 0.3613(4) 0.9035(3) 0.0558(16) Uani 1 1 d . .
C15 C -0.3140(11) 0.6785(3) 1.0781(3) 0.0457(13) Uani 1 1 d . .
H11A H -0.4073 0.7207 1.0929 0.055 Uiso 1 1 calc R U
H11B H -0.1723 0.6912 1.0903 0.055 Uiso 1 1 calc R U
C18 C -0.7516(10) 0.6172(4) 1.0614(3) 0.0523(15) Uani 1 1 d . .
H12A H -0.8477 0.6013 1.031 0.078 Uiso 1 1 calc R U
H12B H -0.7183 0.6744 1.0573 0.078 Uiso 1 1 calc R U
H12C H -0.8143 0.6078 1.0993 0.078 Uiso 1 1 calc R U
C4 C -0.2554(11) 0.4587(4) 1.3186(3) 0.0516(15) Uani 1 1 d . .
H13 H -0.149 0.4852 1.3391 0.062 Uiso 1 1 calc R U
C17 C -0.4391(9) 0.5880(3) 0.9969(2) 0.0378(11) Uani 1 1 d . .
C7 C -0.2666(12) 0.6110(4) 1.2054(3) 0.0519(15) Uani 1 1 d . .
H15A H -0.2467 0.6696 1.2004 0.062 Uiso 1 1 calc R U
H15B H -0.1368 0.5837 1.1952 0.062 Uiso 1 1 calc R U
C11 C -0.6549(9) 0.4594(4) 1.1310(3) 0.0449(13) Uani 1 1 d . .
H16A H -0.6754 0.4009 1.1367 0.054 Uiso 1 1 calc R U
H16B H -0.786 0.4867 1.1398 0.054 Uiso 1 1 calc R U
C3 C -0.2935(15) 0.3735(5) 1.3314(3) 0.069(2) Uani 1 1 d . .
C6 C -0.3217(14) 0.5926(4) 1.2699(3) 0.0618(18) Uani 1 1 d . .
H18A H -0.2067 0.6092 1.2951 0.074 Uiso 1 1 calc R U
H18B H -0.444 0.6241 1.2812 0.074 Uiso 1 1 calc R U
C2 C -0.4876(18) 0.3366(7) 1.3059(4) 0.091(3) Uani 1 1 d . .
H2B H -0.6062 0.3497 1.3308 0.11 Uiso 1 1 calc R U
H2C H -0.4734 0.2774 1.3044 0.11 Uiso 1 1 calc R U
C21 C -0.1698(10) 0.4717(4) 0.9636(3) 0.0470(14) Uani 1 1 d . .
C20 C -0.2880(10) 0.5247(3) 0.9797(2) 0.0432(13) Uani 1 1 d . .
C6A C -0.0954(12) 0.3256(4) 0.9477(4) 0.0654(18) Uani 1 1 d . .
H6A H -0.2259 0.3128 0.9634 0.078 Uiso 1 1 calc R U
C16 C -0.3291(10) 0.6716(3) 1.0108(3) 0.0441(13) Uani 1 1 d . .
H23A H -0.1906 0.6729 0.9933 0.053 Uiso 1 1 calc R U
H23B H -0.4099 0.7169 0.9949 0.053 Uiso 1 1 calc R U
C5 C -0.3649(10) 0.5025(4) 1.2787(3) 0.0478(14) Uani 1 1 d . .
C4A C 0.2267(12) 0.2815(4) 0.9069(4) 0.065(2) Uani 1 1 d . .
C2A C 0.1626(11) 0.4249(4) 0.9213(3) 0.0493(14) Uani 1 1 d . .
H2A H 0.2088 0.4789 0.9182 0.059 Uiso 1 1 calc R U
C19 C -0.7471(14) 0.4972(8) 1.2604(3) 0.088(3) Uani 1 1 d . .
H27A H -0.757 0.493 1.3025 0.133 Uiso 1 1 calc R U
H27B H -0.8562 0.4653 1.2425 0.133 Uiso 1 1 calc R U
H27C H -0.7614 0.5536 1.2489 0.133 Uiso 1 1 calc R U
C10 C -0.5328(10) 0.4646(4) 1.2400(3) 0.0531(15) Uani 1 1 d . .
C1 C -0.5252(15) 0.3699(5) 1.2440(3) 0.076(3) Uani 1 1 d . .
H1B H -0.6565 0.348 1.2294 0.091 Uiso 1 1 calc R U
H1A H -0.415 0.35 1.2183 0.091 Uiso 1 1 calc R U
C5A C 0.0313(13) 0.2637(4) 0.9290(4) 0.073(2) Uani 1 1 d D .
H5A H -0.0138 0.2095 0.9312 0.087 Uiso 1 1 calc R U
Br1 Br 0.41048(16) 0.19617(6) 0.88425(6) 0.1015(5) Uani 1 1 d . .
F1 F 0.4701(10) 0.3770(4) 0.8809(3) 0.112(2) Uani 1 1 d D .

loop_
_atom_site_aniso_label
_atom_site_aniso_U_11
_atom_site_aniso_U_22
_atom_site_aniso_U_33
_atom_site_aniso_U_23
_atom_site_aniso_U_13
_atom_site_aniso_U_12
O2 0.051(2) 0.054(2) 0.042(2) 0.0096(18) -0.0041(19) -0.001(2)
O1 0.130(5) 0.067(3) 0.068(3) 0.012(3) -0.046(4) -0.001(3)
C14 0.034(3) 0.035(2) 0.040(3) -0.005(2) -0.001(2) 0.001(2)
C13 0.037(3) 0.036(2) 0.041(3) 0.002(2) 0.001(2) 0.000(2)
C12 0.054(3) 0.046(3) 0.037(3) 0.005(2) -0.007(3) -0.011(3)
C8 0.043(3) 0.043(3) 0.037(3) -0.004(2) -0.006(2) 0.005(3)
C9 0.038(3) 0.044(3) 0.035(2) 0.003(2) -0.003(2) -0.005(2)
C1A 0.052(4) 0.042(3) 0.043(3) -0.004(2) -0.007(3) 0.008(3)
C3A 0.048(4) 0.063(4) 0.056(4) -0.012(3) 0.006(3) 0.005(3)
C15 0.054(3) 0.034(3) 0.049(3) -0.004(2) 0.001(3) -0.002(2)
C18 0.039(3) 0.064(4) 0.054(3) 0.011(3) 0.000(3) 0.007(3)
C4 0.055(4) 0.061(4) 0.038(3) 0.001(3) 0.000(3) -0.010(3)
C17 0.038(3) 0.036(2) 0.040(3) 0.002(2) -0.002(2) 0.000(2)
C7 0.064(4) 0.045(3) 0.047(3) -0.004(2) -0.013(3) -0.005(3)
C11 0.043(3) 0.049(3) 0.043(3) 0.007(2) -0.005(3) -0.012(2)
C3 0.094(6) 0.071(5) 0.041(3) 0.011(3) -0.008(4) -0.016(4)
C6 0.082(5) 0.054(4) 0.049(4) -0.004(3) -0.013(3) 0.005(4)
C2 0.108(7) 0.098(6) 0.068(5) 0.033(4) -0.028(5) -0.042(6)
C21 0.053(4) 0.044(3) 0.043(3) -0.002(2) 0.002(3) 0.007(3)
C20 0.049(3) 0.041(3) 0.039(3) -0.003(2) 0.002(3) -0.007(3)
C6A 0.047(4) 0.051(3) 0.098(6) -0.002(3) -0.003(4) -0.003(3)
C16 0.048(3) 0.033(2) 0.051(3) 0.003(2) 0.005(3) -0.001(2)
C5 0.050(4) 0.056(3) 0.037(3) 0.002(2) 0.000(3) -0.002(3)
C4A 0.057(4) 0.055(4) 0.083(5) -0.023(3) -0.009(4) 0.020(3)
C2A 0.059(4) 0.043(3) 0.045(3) -0.001(2) 0.005(3) 0.002(3)
C19 0.056(4) 0.163(10) 0.046(4) 0.011(5) 0.007(4) 0.001(5)
C10 0.049(4) 0.068(4) 0.042(3) 0.007(3) -0.002(3) -0.010(3)
C1 0.091(6) 0.076(5) 0.060(4) 0.027(4) -0.029(4) -0.047(4)
C5A 0.059(5) 0.041(3) 0.118(7) -0.008(4) -0.009(5) 0.002(3)
Br1 0.0765(6) 0.0762(6) 0.1519(10) -0.0444(6) -0.0067(6) 0.0291(5)
F1 0.085(4) 0.106(4) 0.144(5) 0.009(4) 0.033(4) 0.003(3)

loop_
_atom_type_symbol
_atom_type_description
_atom_type_scat_dispersion_real
_atom_type_scat_dispersion_imag
_atom_type_scat_source
C C 0.0033 0.0016 'International Tables Vol C Tables 4.2.6.8 and 6.1.1.4'
H H 0 0 'International Tables Vol C Tables 4.2.6.8 and 6.1.1.4'
O O 0.0106 0.006 'International Tables Vol C Tables 4.2.6.8 and 6.1.1.4'
Br Br -0.2901 2.4595 'International Tables Vol C Tables 4.2.6.8 and 6.1.1.4'
F F 0.0171 0.0103 'International Tables Vol C Tables 4.2.6.8 and 6.1.1.4'
Ca Ca 0.2262 0.3064 'International Tables Vol C Tables 4.2.6.8 and 6.1.1.4'

loop_
_geom_angle_atom_site_label_1
_geom_angle_atom_site_label_2
_geom_angle_atom_site_label_3
_geom_angle
C17 O2 H2 109.5
C8 C14 C13 114.4(5)
C8 C14 C15 119.1(4)
C13 C14 C15 104.0(4)
C8 C14 H3 106.1
C13 C14 H3 106.1
C15 C14 H3 106.1
C12 C13 C18 110.9(5)
C12 C13 C14 108.0(4)
C18 C13 C14 113.0(5)
C12 C13 C17 115.9(4)
C18 C13 C17 109.2(5)
C14 C13 C17 99.5(4)
C13 C12 C11 110.9(5)
C13 C12 H5C 109.5
C11 C12 H5C 109.5
C13 C12 H5B 109.5
C11 C12 H5B 109.5
H5C C12 H5B 108
C7 C8 C14 111.4(5)
C7 C8 C9 111.5(5)
C14 C8 C9 107.0(4)
C7 C8 H7 108.9
C14 C8 H7 108.9
C9 C8 H7 108.9
C8 C9 C11 111.4(4)
C8 C9 C10 114.7(5)
C11 C9 C10 112.5(5)
C8 C9 H8 105.8
C11 C9 H8 105.8
C10 C9 H8 105.8
C2A C1A C6A 117.9(6)
C2A C1A C21 121.4(6)
C6A C1A C21 120.7(6)
F1 C3A C4A 118.1(7)
F1 C3A C2A 119.5(7)
C4A C3A C2A 122.3(7)
C16 C15 C14 103.8(4)
C16 C15 H11A 111
C14 C15 H11A 111
C16 C15 H11B 111
C14 C15 H11B 111
H11A C15 H11B 109
C13 C18 H12A 109.5
C13 C18 H12B 109.5
H12A C18 H12B 109.5
C13 C18 H12C 109.5
H12A C18 H12C 109.5
H12B C18 H12C 109.5
C5 C4 C3 123.9(7)
C5 C4 H13 118.1
C3 C4 H13 118.1
O2 C17 C20 108.3(4)
O2 C17 C16 111.3(4)
C20 C17 C16 111.7(5)
O2 C17 C13 110.4(5)
C20 C17 C13 111.9(4)
C16 C17 C13 103.3(4)
C8 C7 C6 110.3(6)
C8 C7 H15A 109.6
C6 C7 H15A 109.6
C8 C7 H15B 109.6
C6 C7 H15B 109.6
H15A C7 H15B 108.1
C12 C11 C9 112.3(5)
C12 C11 H16A 109.1
C9 C11 H16A 109.1
C12 C11 H16B 109.1
C9 C11 H16B 109.1
H16A C11 H16B 107.9
O1 C3 C4 122.5(8)
O1 C3 C2 120.7(8)
C4 C3 C2 116.7(7)
C5 C6 C7 111.1(5)
C5 C6 H18A 109.4
C7 C6 H18A 109.4
C5 C6 H18B 109.4
C7 C6 H18B 109.4
H18A C6 H18B 108
C3 C2 C1 110.2(7)
C3 C2 H2B 109.6
C1 C2 H2B 109.6
C3 C2 H2C 109.6
C1 C2 H2C 109.6
H2B C2 H2C 108.1
C20 C21 C1A 178.5(7)
C21 C20 C17 177.2(6)
C5A C6A C1A 121.6(7)
C5A C6A H6A 119.2
C1A C6A H6A 119.2
C15 C16 C17 107.0(4)
C15 C16 H23A 110.3
C17 C16 H23A 110.3
C15 C16 H23B 110.3
C17 C16 H23B 110.3
H23A C16 H23B 108.6
C4 C5 C6 120.6(6)
C4 C5 C10 122.7(6)
C6 C5 C10 116.7(5)
C3A C4A C5A 119.0(6)
C3A C4A Br1 120.4(6)
C5A C4A Br1 120.5(6)
C3A C2A C1A 119.3(6)
C3A C2A H2A 120.4
C1A C2A H2A 120.4
C10 C19 H27A 109.5
C10 C19 H27B 109.5
H27A C19 H27B 109.5
C10 C19 H27C 109.5
H27A C19 H27C 109.5
H27B C19 H27C 109.5
C5 C10 C19 108.4(6)
C5 C10 C1 110.5(5)
C19 C10 C1 110.7(7)
C5 C10 C9 107.8(5)
C19 C10 C9 111.3(6)
C1 C10 C9 108.1(6)
C2 C1 C10 114.4(7)
C2 C1 H1B 108.7
C10 C1 H1B 108.7
C2 C1 H1A 108.7
C10 C1 H1A 108.7
H1B C1 H1A 107.6
C6A C5A C4A 119.9(7)
C6A C5A H5A 120.1
C4A C5A H5A 120.1

loop_
_geom_bond_atom_site_label_1
_geom_bond_atom_site_label_2
_geom_bond_distance
O2 C17 1.447(7)
O2 H2 0.82
O1 C3 1.227(10)
C14 C8 1.531(8)
C14 C13 1.541(8)
C14 C15 1.542(7)
C14 H3 0.98
C13 C12 1.523(7)
C13 C18 1.530(8)
C13 C17 1.565(8)
C12 C11 1.535(8)
C12 H5C 0.97
C12 H5B 0.97
C8 C7 1.514(8)
C8 C9 1.538(8)
C8 H7 0.98
C9 C11 1.540(8)
C9 C10 1.578(8)
C9 H8 0.98
C1A C2A 1.388(9)
C1A C6A 1.398(9)
C1A C21 1.427(8)
C3A F1 1.296(9)
C3A C4A 1.360(11)
C3A C2A 1.372(9)
C15 C16 1.533(9)
C15 H11A 0.97
C15 H11B 0.97
C18 H12A 0.96
C18 H12B 0.96
C18 H12C 0.96
C4 C5 1.348(9)
C4 C3 1.439(10)
C4 H13 0.93
C17 C20 1.466(8)
C17 C16 1.565(8)
C7 C6 1.534(10)
C7 H15A 0.97
C7 H15B 0.97
C11 H16A 0.97
C11 H16B 0.97
C3 C2 1.495(13)
C6 C5 1.507(9)
C6 H18A 0.97
C6 H18B 0.97
C2 C1 1.524(10)
C2 H2B 0.97
C2 H2C 0.97
C21 C20 1.203(8)
C6A C5A 1.361(10)
C6A H6A 0.93
C16 H23A 0.97
C16 H23B 0.97
C5 C10 1.519(9)
C4A C5A 1.377(12)
C4A Br1 1.891(6)
C2A H2A 0.93
C19 C10 1.541(12)
C19 H27A 0.96
C19 H27B 0.96
C19 H27C 0.96
C10 C1 1.545(11)
C1 H1B 0.97
C1 H1A 0.97
C5A H5A 0.93

loop_
_geom_hbond_atom_site_label_D
_geom_hbond_atom_site_label_H
_geom_hbond_atom_site_label_A
_geom_hbond_distance_DH
_geom_hbond_distance_HA
_geom_hbond_distance_DA
_geom_hbond_angle_DHA
_geom_hbond_site_symmetry_A
O2 H2 O1 0.82 2.05 2.841(7) 160.5 2_464
C2A H2A O2 0.93 2.42 3.280(8) 153.7 1_655
O2 H2 O1 0.82 2.05 2.841(7) 160.5 2_464
C2A H2A O2 0.93 2.42 3.280(8) 153.7 1_655

loop_
_geom_torsion_atom_site_label_1
_geom_torsion_atom_site_label_2
_geom_torsion_atom_site_label_3
_geom_torsion_atom_site_label_4
_geom_torsion
C8 C14 C13 C12 -59.8(6)
C15 C14 C13 C12 168.6(5)
C8 C14 C13 C18 63.2(6)
C15 C14 C13 C18 -68.4(6)
C8 C14 C13 C17 178.9(4)
C15 C14 C13 C17 47.3(5)
C18 C13 C12 C11 -69.0(6)
C14 C13 C12 C11 55.3(6)
C17 C13 C12 C11 165.8(5)
C13 C14 C8 C7 -178.6(5)
C15 C14 C8 C7 -54.7(7)
C13 C14 C8 C9 59.3(6)
C15 C14 C8 C9 -176.9(5)
C7 C8 C9 C11 -177.4(5)
C14 C8 C9 C11 -55.3(6)
C7 C8 C9 C10 53.3(7)
C14 C8 C9 C10 175.4(5)
C8 C14 C15 C16 -164.4(5)
C13 C14 C15 C16 -35.7(6)
C12 C13 C17 O2 85.3(6)
C18 C13 C17 O2 -40.8(6)
C14 C13 C17 O2 -159.3(4)
C12 C13 C17 C20 -35.4(7)
C18 C13 C17 C20 -161.5(5)
C14 C13 C17 C20 80.0(5)
C12 C13 C17 C16 -155.7(5)
C18 C13 C17 C16 78.2(6)
C14 C13 C17 C16 -40.3(5)
C14 C8 C7 C6 -175.3(5)
C9 C8 C7 C6 -55.8(7)
C13 C12 C11 C9 -55.9(7)
C8 C9 C11 C12 56.1(7)
C10 C9 C11 C12 -173.4(5)
C5 C4 C3 O1 173.2(8)
C5 C4 C3 C2 -10.3(11)
C8 C7 C6 C5 56.3(8)
O1 C3 C2 C1 -145.1(9)
C4 C3 C2 C1 38.4(12)
C2A C1A C6A C5A -1.0(11)
C21 C1A C6A C5A 179.8(8)
C14 C15 C16 C17 9.4(6)
O2 C17 C16 C15 138.0(5)
C20 C17 C16 C15 -100.8(6)
C13 C17 C16 C15 19.5(6)
C3 C4 C5 C6 177.2(7)
C3 C4 C5 C10 -3.9(10)
C7 C6 C5 C4 123.3(7)
C7 C6 C5 C10 -55.7(8)
F1 C3A C4A C5A -177.9(8)
C2A C3A C4A C5A -0.2(12)
F1 C3A C4A Br1 4.5(11)
C2A C3A C4A Br1 -177.8(6)
F1 C3A C2A C1A 178.2(7)
C4A C3A C2A C1A 0.5(10)
C6A C1A C2A C3A 0.1(9)
C21 C1A C2A C3A 179.3(6)
C4 C5 C10 C19 109.9(8)
C6 C5 C10 C19 -71.1(8)
C4 C5 C10 C1 -11.6(9)
C6 C5 C10 C1 167.4(6)
C4 C5 C10 C9 -129.5(6)
C6 C5 C10 C9 49.5(8)
C8 C9 C10 C5 -47.7(7)
C11 C9 C10 C5 -176.4(5)
C8 C9 C10 C19 71.0(8)
C11 C9 C10 C19 -57.6(8)
C8 C9 C10 C1 -167.1(6)
C11 C9 C10 C1 64.2(7)
C3 C2 C1 C10 -54.6(12)
C5 C10 C1 C2 40.9(10)
C19 C10 C1 C2 -79.1(9)
C9 C10 C1 C2 158.7(7)
C1A C6A C5A C4A 1.3(13)
C3A C4A C5A C6A -0.7(13)
Br1 C4A C5A C6A 176.9(7)
